data_1100802
loop_
_publ_author_name
'Mebi, Charles A.'
'Frost, Brian J.'

_publ_section_title
;
 Effect of pH on the Biphasic Catalytic Hydrogenation of Benzylidene
 Acetone Using CpRu(PTA)~2~H
;
_journal_coden_ASTM ORGND7
_journal_issue 10
_journal_name_full Organometallics
_journal_page_first 2339
_journal_page_last 2346
_journal_paper_doi 10.1021/om048987r
_journal_volume 24
_journal_year 2005
_chemical_formula_sum 'C17 H30 Cl F6 N6 O3 P3 Ru'
_chemical_formula_weight 709.90
_space_group_IT_number 33
_symmetry_cell_setting orthorhombic
_symmetry_space_group_name_Hall 'P 2c -2n'
_symmetry_space_group_name_H-M 'P n a 21'
_atom_sites_solution_hydrogens geom
_atom_sites_solution_primary direct
_atom_sites_solution_secondary difmap
_audit_creation_method SHELXL-97
_cell_angle_alpha 90.00
_cell_angle_beta 90.00
_cell_angle_gamma 90.00
_cell_formula_units_Z 4
_cell_length_a 26.2152(19)
_cell_length_b 14.9540(11)
_cell_length_c 6.4535(5)
_cell_measurement_reflns_used ?
_cell_measurement_temperature 123(2)
_cell_measurement_theta_max ?
_cell_measurement_theta_min ?
_cell_volume 2529.9(3)
_computing_cell_refinement 'Bruker SMART'
_computing_data_collection 'Bruker SMART'
_computing_data_reduction 'Bruker SAINT'
_computing_molecular_graphics 'Bruker SHELXTL'
_computing_publication_material 'Bruker SHELXTL'
_computing_structure_refinement 'SHELXL-97 (Sheldrick, 1997)'
_computing_structure_solution 'SHELXS-97 (Sheldrick, 1990)'
_diffrn_ambient_temperature 123(2)
_diffrn_detector_area_resol_mean ?
_diffrn_measured_fraction_theta_full 0.936
_diffrn_measured_fraction_theta_max 0.936
_diffrn_measurement_device_type 'CCD area detector'
_diffrn_measurement_method 'phi and omega scans'
_diffrn_radiation_monochromator graphite
_diffrn_radiation_source 'fine-focus sealed tube'
_diffrn_radiation_type MoK\a
_diffrn_radiation_wavelength 0.71073
_diffrn_reflns_av_R_equivalents 0.0845
_diffrn_reflns_av_sigmaI/netI 0.1061
_diffrn_reflns_limit_h_max 22
_diffrn_reflns_limit_h_min -33
_diffrn_reflns_limit_k_max 17
_diffrn_reflns_limit_k_min -19
_diffrn_reflns_limit_l_max 8
_diffrn_reflns_limit_l_min -8
_diffrn_reflns_number 14733
_diffrn_reflns_theta_full 27.89
_diffrn_reflns_theta_max 27.89
_diffrn_reflns_theta_min 1.55
_diffrn_standards_decay_% ?
_diffrn_standards_interval_count ?
_diffrn_standards_interval_time ?
_diffrn_standards_number ?
_exptl_absorpt_coefficient_mu 0.994
_exptl_absorpt_correction_T_max ?
_exptl_absorpt_correction_T_min ?
_exptl_absorpt_correction_type none
_exptl_absorpt_process_details ?
_exptl_crystal_colour Yellow
_exptl_crystal_density_diffrn 1.864
_exptl_crystal_density_meas 0
_exptl_crystal_density_method 'not measured'
_exptl_crystal_description rod
_exptl_crystal_F_000 1432
_exptl_crystal_size_max ?
_exptl_crystal_size_mid ?
_exptl_crystal_size_min ?
_refine_diff_density_max 1.164
_refine_diff_density_min -0.583
_refine_diff_density_rms 0.120
_refine_ls_abs_structure_details 'Flack H D (1983), Acta Cryst. A39, 876-881'
_refine_ls_abs_structure_Flack -0.07(4)
_refine_ls_extinction_coef ?
_refine_ls_extinction_method none
_refine_ls_goodness_of_fit_ref 0.928
_refine_ls_hydrogen_treatment mixed
_refine_ls_matrix_type full
_refine_ls_number_parameters 338
_refine_ls_number_reflns 5488
_refine_ls_number_restraints 1
_refine_ls_restrained_S_all 0.928
_refine_ls_R_factor_all 0.0745
_refine_ls_R_factor_gt 0.0471
_refine_ls_shift/su_max 0.001
_refine_ls_shift/su_mean 0.000
_refine_ls_structure_factor_coef Fsqd
_refine_ls_weighting_details 'calc w=1/[\s^2^(Fo^2^)+(0.0406P)^2^+0.0000P] where P=(Fo^2^+2Fc^2^)/3'
_refine_ls_weighting_scheme calc
_refine_ls_wR_factor_gt 0.0918
_refine_ls_wR_factor_ref 0.0984
_reflns_number_gt 3830
_reflns_number_total 5488
_reflns_threshold_expression >2sigma(I)
_cod_data_source_file om048987rsi20041221_041543.cif
_cod_data_source_block bjf019b
_cod_depositor_comments
;
The following automatic conversions were performed:
'_symmetry_cell_setting' value 'Orthorhombic' changed to 'orthorhombic'
according to '/home/saulius/struct/CIF-dictionaries/cif_core.dic'
dictionary named 'cif_core.dic' version 2.4.1 from 2010-06-29.

Automatic conversion script
Id: cif_fix_enum 1527 2010-12-29 10:47:43Z saulius 
;
_cod_original_sg_symbol_H-M Pna2(1)
_cod_database_code 1100802

loop_
_symmetry_equiv_pos_as_xyz
'x, y, z'
'-x, -y, z+1/2'
'x+1/2, -y+1/2, z'
'-x+1/2, y+1/2, z+1/2'

loop_
_atom_site_label
_atom_site_type_symbol
_atom_site_fract_x
_atom_site_fract_y
_atom_site_fract_z
_atom_site_U_iso_or_equiv
_atom_site_adp_type
_atom_site_occupancy
_atom_site_symmetry_multiplicity
_atom_site_calc_flag
_atom_site_refinement_flags
_atom_site_disorder_assembly
_atom_site_disorder_group
Ru1 Ru 0.487140(17) 0.28176(3) 0.46164(6) 0.01026(11) Uani 1 1 d . . .
P1 P 0.42100(6) 0.21910(10) 0.2885(2) 0.0108(3) Uani 1 1 d . . .
P2 P 0.55227(6) 0.21814(10) 0.2838(2) 0.0111(3) Uani 1 1 d . . .
P3 P 0.29328(7) 0.49840(11) 1.2764(3) 0.0186(4) Uani 1 1 d . . .
Cl1 Cl 0.48665(6) 0.14645(9) 0.6807(2) 0.0150(3) Uani 1 1 d . . .
N1 N 0.36758(19) 0.0701(3) 0.1556(8) 0.0130(11) Uani 1 1 d . . .
N2 N 0.31606(19) 0.1871(3) 0.3217(7) 0.0122(11) Uani 1 1 d . . .
N3 N 0.35000(17) 0.2097(3) -0.0265(10) 0.0135(10) Uani 1 1 d . . .
N4 N 0.60748(19) 0.0718(3) 0.1457(8) 0.0136(12) Uani 1 1 d . . .
N5 N 0.6571(2) 0.1931(3) 0.3023(8) 0.0131(11) Uani 1 1 d . . .
H5N H 0.691(3) 0.203(4) 0.362(10) 0.03(2) Uiso 1 1 d . . .
N6 N 0.62118(15) 0.2133(3) -0.0435(10) 0.0127(9) Uani 1 1 d . . .
F1 F 0.34376(13) 0.4617(2) 1.4113(5) 0.0229(9) Uani 1 1 d . . .
F2 F 0.26266(14) 0.4005(2) 1.3271(6) 0.0240(9) Uani 1 1 d . . .
F3 F 0.26829(14) 0.5427(2) 1.4931(6) 0.0290(10) Uani 1 1 d . . .
F4 F 0.24290(14) 0.5342(2) 1.1391(6) 0.0227(9) Uani 1 1 d . . .
F5 F 0.31739(15) 0.4514(3) 1.0572(5) 0.0240(9) Uani 1 1 d . . .
F6 F 0.32397(13) 0.5953(2) 1.2224(6) 0.0214(9) Uani 1 1 d . . .
C1 C 0.4173(2) 0.0977(4) 0.2418(10) 0.0137(14) Uani 1 1 d . . .
H1A H 0.4447 0.0802 0.1444 0.016 Uiso 1 1 calc R . .
H1B H 0.4232 0.0658 0.3740 0.016 Uiso 1 1 calc R . .
C2 C 0.3600(2) 0.2326(4) 0.4278(9) 0.0106(14) Uani 1 1 d . . .
H2A H 0.3636 0.2079 0.5693 0.013 Uiso 1 1 calc R . .
H2B H 0.3523 0.2972 0.4409 0.013 Uiso 1 1 calc R . .
C3 C 0.3977(2) 0.2575(4) 0.0328(9) 0.0147(15) Uani 1 1 d . . .
H3A H 0.3911 0.3226 0.0379 0.018 Uiso 1 1 calc R . .
H3B H 0.4243 0.2465 -0.0733 0.018 Uiso 1 1 calc R . .
C4 C 0.3259(2) 0.0878(4) 0.2963(9) 0.0143(14) Uani 1 1 d . . .
H4A H 0.3339 0.0615 0.4333 0.017 Uiso 1 1 calc R . .
H4B H 0.2946 0.0586 0.2434 0.017 Uiso 1 1 calc R . .
C5 C 0.3577(2) 0.1133(3) -0.0453(12) 0.0138(12) Uani 1 1 d . . .
H5A H 0.3869 0.1019 -0.1390 0.017 Uiso 1 1 calc R . .
H5B H 0.3270 0.0861 -0.1087 0.017 Uiso 1 1 calc R . .
C6 C 0.3077(2) 0.2269(4) 0.1071(9) 0.0147(14) Uani 1 1 d . . .
H6A H 0.2764 0.2010 0.0457 0.018 Uiso 1 1 calc R . .
H6B H 0.3027 0.2923 0.1196 0.018 Uiso 1 1 calc R . .
C7 C 0.5575(2) 0.0959(4) 0.2366(10) 0.0160(14) Uani 1 1 d . . .
H7A H 0.5529 0.0636 0.3692 0.019 Uiso 1 1 calc R . .
H7B H 0.5299 0.0770 0.1414 0.019 Uiso 1 1 calc R . .
C8 C 0.6132(2) 0.2346(4) 0.4189(9) 0.0128(15) Uani 1 1 d . . .
H8A H 0.6196 0.2994 0.4359 0.015 Uiso 1 1 calc R . .
H8B H 0.6111 0.2076 0.5587 0.015 Uiso 1 1 calc R . .
C9 C 0.5733(2) 0.2575(4) 0.0253(9) 0.0155(15) Uani 1 1 d . . .
H9A H 0.5461 0.2453 -0.0771 0.019 Uiso 1 1 calc R . .
H9B H 0.5788 0.3229 0.0303 0.019 Uiso 1 1 calc R . .
C10 C 0.6498(2) 0.0920(4) 0.2793(10) 0.0160(14) Uani 1 1 d . . .
H10A H 0.6813 0.0653 0.2214 0.019 Uiso 1 1 calc R . .
H10B H 0.6438 0.0653 0.4174 0.019 Uiso 1 1 calc R . .
C11 C 0.6153(2) 0.1158(3) -0.0546(12) 0.0169(13) Uani 1 1 d . . .
H11A H 0.5859 0.1019 -0.1454 0.020 Uiso 1 1 calc R . .
H11B H 0.6462 0.0902 -0.1203 0.020 Uiso 1 1 calc R . .
C12 C 0.6640(2) 0.2338(4) 0.0866(9) 0.0148(15) Uani 1 1 d . . .
H12A H 0.6676 0.2995 0.0988 0.018 Uiso 1 1 calc R . .
H12B H 0.6955 0.2099 0.0229 0.018 Uiso 1 1 calc R . .
C13 C 0.4447(2) 0.3937(4) 0.6103(10) 0.0149(15) Uani 1 1 d . . .
H13A H 0.4087 0.3916 0.6611 0.018 Uiso 1 1 calc R . .
C14 C 0.4882(3) 0.3774(4) 0.7281(10) 0.0162(13) Uani 1 1 d . . .
H14A H 0.4885 0.3602 0.8778 0.019 Uiso 1 1 calc R . .
C15 C 0.5316(3) 0.3922(4) 0.6063(10) 0.0177(15) Uani 1 1 d . . .
H15A H 0.5678 0.3890 0.6540 0.021 Uiso 1 1 calc R . .
C16 C 0.5146(3) 0.4170(4) 0.4045(9) 0.0172(15) Uani 1 1 d . . .
H16A H 0.5367 0.4364 0.2865 0.021 Uiso 1 1 calc R . .
C17 C 0.4607(3) 0.4166(4) 0.4073(9) 0.0148(15) Uani 1 1 d . . .
H17A H 0.4380 0.4362 0.2914 0.018 Uiso 1 1 calc R . .
O1W O 0.36676(17) 0.5620(3) 0.7667(7) 0.0226(11) Uani 1 1 d . . .
O2W O 0.74774(17) 0.1141(3) 0.7693(7) 0.0217(11) Uani 1 1 d . . .
O3W O 0.73222(15) 0.2693(3) 0.5583(6) 0.0141(10) Uani 1 1 d . . .

loop_
_atom_site_aniso_label
_atom_site_aniso_U_11
_atom_site_aniso_U_22
_atom_site_aniso_U_33
_atom_site_aniso_U_23
_atom_site_aniso_U_13
_atom_site_aniso_U_12
Ru1 0.0093(2) 0.00893(19) 0.0125(2) -0.0012(2) 0.0002(4) -0.0003(2)
P1 0.0093(8) 0.0107(7) 0.0123(8) -0.0006(7) 0.0004(7) -0.0004(7)
P2 0.0090(8) 0.0108(8) 0.0135(8) 0.0002(7) -0.0004(7) 0.0002(7)
P3 0.0166(9) 0.0203(8) 0.0187(8) 0.0007(7) -0.0008(8) 0.0015(7)
Cl1 0.0159(8) 0.0151(7) 0.0139(7) 0.0008(5) -0.0009(8) -0.0004(7)
N1 0.012(3) 0.014(3) 0.013(3) 0.005(2) -0.002(2) -0.002(2)
N2 0.011(3) 0.015(2) 0.011(3) -0.002(2) -0.004(2) 0.000(2)
N3 0.013(2) 0.017(2) 0.010(2) 0.003(3) -0.005(3) -0.005(2)
N4 0.009(3) 0.014(3) 0.017(3) 0.000(2) 0.001(2) 0.001(2)
N5 0.007(3) 0.017(3) 0.016(3) 0.004(2) -0.002(2) 0.001(2)
N6 0.009(2) 0.017(2) 0.012(2) 0.002(3) -0.004(3) 0.000(2)
F1 0.017(2) 0.025(2) 0.027(3) -0.0026(16) -0.0072(17) 0.0067(16)
F2 0.018(2) 0.0217(19) 0.032(2) 0.0090(17) 0.0006(18) -0.0008(17)
F3 0.031(2) 0.037(2) 0.019(2) -0.0029(19) 0.006(2) 0.0147(17)
F4 0.015(2) 0.026(2) 0.026(2) 0.0088(18) -0.0090(18) -0.0057(17)
F5 0.034(2) 0.023(2) 0.0157(19) -0.0019(16) 0.0063(18) 0.0010(19)
F6 0.015(2) 0.0155(19) 0.034(2) 0.0033(16) -0.0051(17) -0.0036(16)
C1 0.010(3) 0.010(3) 0.021(4) 0.001(3) -0.001(3) 0.003(3)
C2 0.008(3) 0.015(3) 0.008(4) -0.002(3) 0.001(3) -0.002(2)
C3 0.017(4) 0.017(3) 0.010(3) 0.002(2) -0.001(3) -0.006(3)
C4 0.017(4) 0.017(3) 0.009(3) 0.000(3) 0.000(3) -0.007(3)
C5 0.013(3) 0.018(3) 0.009(3) -0.001(3) 0.002(4) 0.000(2)
C6 0.018(4) 0.017(3) 0.010(3) 0.002(3) -0.002(3) 0.001(3)
C7 0.011(3) 0.013(3) 0.023(4) 0.000(3) 0.005(3) 0.000(3)
C8 0.012(3) 0.012(3) 0.014(4) -0.001(2) -0.003(3) -0.002(2)
C9 0.014(3) 0.013(3) 0.019(4) -0.001(2) -0.001(3) 0.002(3)
C10 0.015(3) 0.017(3) 0.016(3) 0.002(3) -0.003(3) 0.005(3)
C11 0.011(3) 0.019(3) 0.020(4) -0.006(3) -0.001(4) 0.001(2)
C12 0.012(3) 0.019(4) 0.013(3) -0.001(3) 0.006(3) -0.002(3)
C13 0.011(4) 0.012(3) 0.022(4) -0.007(3) -0.001(3) 0.003(3)
C14 0.016(3) 0.007(3) 0.026(4) -0.008(2) 0.001(3) -0.003(3)
C15 0.016(4) 0.011(3) 0.026(4) -0.007(3) 0.007(3) -0.003(3)
C16 0.016(3) 0.010(3) 0.026(4) -0.004(2) 0.005(3) -0.001(3)
C17 0.015(3) 0.013(3) 0.017(4) -0.002(2) -0.003(3) 0.002(3)
O1W 0.020(3) 0.022(2) 0.026(3) 0.001(2) 0.000(2) -0.004(2)
O2W 0.024(3) 0.022(2) 0.019(2) -0.002(2) 0.001(2) 0.006(2)
O3W 0.012(2) 0.014(3) 0.016(2) -0.0003(16) 0.0002(19) -0.0026(19)

loop_
_atom_type_symbol
_atom_type_description
_atom_type_scat_dispersion_real
_atom_type_scat_dispersion_imag
_atom_type_scat_source
C C 0.0033 0.0016 'International Tables Vol C Tables 4.2.6.8 and 6.1.1.4'
H H 0.0000 0.0000 'International Tables Vol C Tables 4.2.6.8 and 6.1.1.4'
N N 0.0061 0.0033 'International Tables Vol C Tables 4.2.6.8 and 6.1.1.4'
P P 0.1023 0.0942 'International Tables Vol C Tables 4.2.6.8 and 6.1.1.4'
Cl Cl 0.1484 0.1585 'International Tables Vol C Tables 4.2.6.8 and 6.1.1.4'
Ru Ru -1.2594 0.8363 'International Tables Vol C Tables 4.2.6.8 and 6.1.1.4'
F F 0.0171 0.0103 'International Tables Vol C Tables 4.2.6.8 and 6.1.1.4'
O O 0.0106 0.0060 'International Tables Vol C Tables 4.2.6.8 and 6.1.1.4'

loop_
_geom_angle_atom_site_label_1
_geom_angle_atom_site_label_2
_geom_angle_atom_site_label_3
_geom_angle
_geom_angle_site_symmetry_1
_geom_angle_site_symmetry_3
_geom_angle_publ_flag
C17 Ru1 C16 38.0(2) . . ?
C17 Ru1 C15 62.8(2) . . ?
C16 Ru1 C15 37.7(2) . . ?
C17 Ru1 C13 37.7(2) . . ?
C16 Ru1 C13 62.6(2) . . ?
C15 Ru1 C13 61.5(2) . . ?
C17 Ru1 C14 62.1(2) . . ?
C16 Ru1 C14 62.1(2) . . ?
C15 Ru1 C14 36.6(2) . . ?
C13 Ru1 C14 36.3(2) . . ?
C17 Ru1 P1 93.47(18) . . ?
C16 Ru1 P1 123.61(18) . . ?
C15 Ru1 P1 156.08(18) . . ?
C13 Ru1 P1 98.13(17) . . ?
C14 Ru1 P1 130.79(18) . . ?
C17 Ru1 P2 123.43(17) . . ?
C16 Ru1 P2 93.13(18) . . ?
C15 Ru1 P2 97.44(18) . . ?
C13 Ru1 P2 155.48(18) . . ?
C14 Ru1 P2 130.41(18) . . ?
P1 Ru1 P2 98.81(5) . . ?
C17 Ru1 Cl1 148.91(17) . . ?
C16 Ru1 Cl1 149.29(17) . . ?
C15 Ru1 Cl1 111.77(18) . . ?
C13 Ru1 Cl1 111.51(17) . . ?
C14 Ru1 Cl1 94.81(16) . . ?
P1 Ru1 Cl1 86.53(5) . . ?
P2 Ru1 Cl1 87.13(5) . . ?
C1 P1 C2 98.2(3) . . ?
C1 P1 C3 98.2(3) . . ?
C2 P1 C3 96.6(3) . . ?
C1 P1 Ru1 121.9(2) . . ?
C2 P1 Ru1 112.20(18) . . ?
C3 P1 Ru1 124.3(2) . . ?
C8 P2 C9 97.2(3) . . ?
C8 P2 C7 98.3(3) . . ?
C9 P2 C7 98.2(3) . . ?
C8 P2 Ru1 111.01(19) . . ?
C9 P2 Ru1 123.2(2) . . ?
C7 P2 Ru1 123.5(2) . . ?
F1 P3 F4 179.3(2) . . ?
F1 P3 F3 90.2(2) . . ?
F4 P3 F3 90.4(2) . . ?
F1 P3 F6 90.67(19) . . ?
F4 P3 F6 89.55(19) . . ?
F3 P3 F6 91.1(2) . . ?
F1 P3 F2 89.49(19) . . ?
F4 P3 F2 90.28(19) . . ?
F3 P3 F2 89.7(2) . . ?
F6 P3 F2 179.2(2) . . ?
F1 P3 F5 90.19(19) . . ?
F4 P3 F5 89.2(2) . . ?
F3 P3 F5 178.5(2) . . ?
F6 P3 F5 90.4(2) . . ?
F2 P3 F5 88.8(2) . . ?
C4 N1 C5 109.9(5) . . ?
C4 N1 C1 112.3(5) . . ?
C5 N1 C1 111.4(5) . . ?
C2 N2 C4 111.2(4) . . ?
C2 N2 C6 110.3(5) . . ?
C4 N2 C6 108.0(4) . . ?
C6 N3 C5 109.6(5) . . ?
C6 N3 C3 114.2(5) . . ?
C5 N3 C3 112.2(4) . . ?
C10 N4 C11 109.0(5) . . ?
C10 N4 C7 113.2(5) . . ?
C11 N4 C7 111.3(5) . . ?
C8 N5 C12 112.4(4) . . ?
C8 N5 C10 111.1(5) . . ?
C12 N5 C10 108.6(5) . . ?
C8 N5 H5N 116(4) . . ?
C12 N5 H5N 101(4) . . ?
C10 N5 H5N 108(4) . . ?
C12 N6 C11 108.8(5) . . ?
C12 N6 C9 113.0(5) . . ?
C11 N6 C9 111.6(4) . . ?
N1 C1 P1 112.6(4) . . ?
N1 C1 H1A 109.1 . . ?
P1 C1 H1A 109.1 . . ?
N1 C1 H1B 109.1 . . ?
P1 C1 H1B 109.1 . . ?
H1A C1 H1B 107.8 . . ?
N2 C2 P1 113.1(4) . . ?
N2 C2 H2A 109.0 . . ?
P1 C2 H2A 109.0 . . ?
N2 C2 H2B 109.0 . . ?
P1 C2 H2B 109.0 . . ?
H2A C2 H2B 107.8 . . ?
N3 C3 P1 110.9(4) . . ?
N3 C3 H3A 109.5 . . ?
P1 C3 H3A 109.5 . . ?
N3 C3 H3B 109.5 . . ?
P1 C3 H3B 109.5 . . ?
H3A C3 H3B 108.0 . . ?
N1 C4 N2 112.1(5) . . ?
N1 C4 H4A 109.2 . . ?
N2 C4 H4A 109.2 . . ?
N1 C4 H4B 109.2 . . ?
N2 C4 H4B 109.2 . . ?
H4A C4 H4B 107.9 . . ?
N3 C5 N1 112.6(6) . . ?
N3 C5 H5A 109.1 . . ?
N1 C5 H5A 109.1 . . ?
N3 C5 H5B 109.1 . . ?
N1 C5 H5B 109.1 . . ?
H5A C5 H5B 107.8 . . ?
N3 C6 N2 111.6(5) . . ?
N3 C6 H6A 109.3 . . ?
N2 C6 H6A 109.3 . . ?
N3 C6 H6B 109.3 . . ?
N2 C6 H6B 109.3 . . ?
H6A C6 H6B 108.0 . . ?
N4 C7 P2 111.8(4) . . ?
N4 C7 H7A 109.3 . . ?
P2 C7 H7A 109.3 . . ?
N4 C7 H7B 109.3 . . ?
P2 C7 H7B 109.3 . . ?
H7A C7 H7B 107.9 . . ?
N5 C8 P2 111.8(4) . . ?
N5 C8 H8A 109.3 . . ?
P2 C8 H8A 109.3 . . ?
N5 C8 H8B 109.3 . . ?
P2 C8 H8B 109.3 . . ?
H8A C8 H8B 107.9 . . ?
N6 C9 P2 112.3(4) . . ?
N6 C9 H9A 109.1 . . ?
P2 C9 H9A 109.1 . . ?
N6 C9 H9B 109.1 . . ?
P2 C9 H9B 109.1 . . ?
H9A C9 H9B 107.9 . . ?
N4 C10 N5 111.3(5) . . ?
N4 C10 H10A 109.4 . . ?
N5 C10 H10A 109.4 . . ?
N4 C10 H10B 109.4 . . ?
N5 C10 H10B 109.4 . . ?
H10A C10 H10B 108.0 . . ?
N4 C11 N6 114.7(6) . . ?
N4 C11 H11A 108.6 . . ?
N6 C11 H11A 108.6 . . ?
N4 C11 H11B 108.6 . . ?
N6 C11 H11B 108.6 . . ?
H11A C11 H11B 107.6 . . ?
N6 C12 N5 110.8(5) . . ?
N6 C12 H12A 109.5 . . ?
N5 C12 H12A 109.5 . . ?
N6 C12 H12B 109.5 . . ?
N5 C12 H12B 109.5 . . ?
H12A C12 H12B 108.1 . . ?
C14 C13 C17 107.8(6) . . ?
C14 C13 Ru1 72.2(3) . . ?
C17 C13 Ru1 68.6(4) . . ?
C14 C13 H13A 126.1 . . ?
C17 C13 H13A 126.1 . . ?
Ru1 C13 H13A 126.1 . . ?
C13 C14 C15 109.3(6) . . ?
C13 C14 Ru1 71.4(3) . . ?
C15 C14 Ru1 71.3(3) . . ?
C13 C14 H14A 125.3 . . ?
C15 C14 H14A 125.3 . . ?
Ru1 C14 H14A 125.3 . . ?
C14 C15 C16 107.5(6) . . ?
C14 C15 Ru1 72.1(3) . . ?
C16 C15 Ru1 69.3(4) . . ?
C14 C15 H15A 126.2 . . ?
C16 C15 H15A 126.2 . . ?
Ru1 C15 H15A 126.2 . . ?
C17 C16 C15 107.4(6) . . ?
C17 C16 Ru1 70.3(4) . . ?
C15 C16 Ru1 73.0(4) . . ?
C17 C16 H16A 126.2 . . ?
C15 C16 H16A 126.2 . . ?
Ru1 C16 H16A 126.2 . . ?
C16 C17 C13 107.9(6) . . ?
C16 C17 Ru1 71.6(3) . . ?
C13 C17 Ru1 73.7(4) . . ?
C16 C17 H17A 125.8 . . ?
C13 C17 H17A 125.8 . . ?
Ru1 C17 H17A 125.8 . . ?

loop_
_geom_bond_atom_site_label_1
_geom_bond_atom_site_label_2
_geom_bond_distance
_geom_bond_site_symmetry_2
_geom_bond_publ_flag
Ru1 C17 2.161(6) . ?
Ru1 C16 2.178(6) . ?
Ru1 C15 2.226(6) . ?
Ru1 C13 2.226(6) . ?
Ru1 C14 2.237(6) . ?
Ru1 P1 2.2656(17) . ?
Ru1 P2 2.2668(16) . ?
Ru1 Cl1 2.4683(14) . ?
P1 C1 1.842(6) . ?
P1 C2 1.846(6) . ?
P1 C3 1.850(6) . ?
P2 C8 1.837(6) . ?
P2 C9 1.852(6) . ?
P2 C7 1.858(6) . ?
P3 F1 1.676(4) . ?
P3 F4 1.678(4) . ?
P3 F3 1.681(4) . ?
P3 F6 1.694(4) . ?
P3 F2 1.701(4) . ?
P3 F5 1.701(4) . ?
N1 C4 1.445(7) . ?
N1 C5 1.472(8) . ?
N1 C1 1.477(7) . ?
N2 C2 1.502(7) . ?
N2 C4 1.516(7) . ?
N2 C6 1.523(7) . ?
N3 C6 1.428(8) . ?
N3 C5 1.461(6) . ?
N3 C3 1.491(7) . ?
N4 C10 1.437(8) . ?
N4 C11 1.465(9) . ?
N4 C7 1.480(7) . ?
N5 C8 1.508(7) . ?
N5 C12 1.530(7) . ?
N5 C10 1.531(7) . ?
N5 H5N 0.98(7) . ?
N6 C12 1.435(8) . ?
N6 C11 1.467(7) . ?
N6 C9 1.486(7) . ?
C1 H1A 0.9900 . ?
C1 H1B 0.9900 . ?
C2 H2A 0.9900 . ?
C2 H2B 0.9900 . ?
C3 H3A 0.9900 . ?
C3 H3B 0.9900 . ?
C4 H4A 0.9900 . ?
C4 H4B 0.9900 . ?
C5 H5A 0.9900 . ?
C5 H5B 0.9900 . ?
C6 H6A 0.9900 . ?
C6 H6B 0.9900 . ?
C7 H7A 0.9900 . ?
C7 H7B 0.9900 . ?
C8 H8A 0.9900 . ?
C8 H8B 0.9900 . ?
C9 H9A 0.9900 . ?
C9 H9B 0.9900 . ?
C10 H10A 0.9900 . ?
C10 H10B 0.9900 . ?
C11 H11A 0.9900 . ?
C11 H11B 0.9900 . ?
C12 H12A 0.9900 . ?
C12 H12B 0.9900 . ?
C13 C14 1.391(9) . ?
C13 C17 1.418(9) . ?
C13 H13A 1.0000 . ?
C14 C15 1.400(9) . ?
C14 H14A 1.0000 . ?
C15 C16 1.425(9) . ?
C15 H15A 1.0000 . ?
C16 C17 1.413(8) . ?
C16 H16A 1.0000 . ?
C17 H17A 1.0000 . ?

loop_
_geom_torsion_atom_site_label_1
_geom_torsion_atom_site_label_2
_geom_torsion_atom_site_label_3
_geom_torsion_atom_site_label_4
_geom_torsion
_geom_torsion_site_symmetry_1
_geom_torsion_site_symmetry_2
_geom_torsion_site_symmetry_3
_geom_torsion_site_symmetry_4
_geom_torsion_publ_flag
C17 Ru1 P1 C1 174.8(3) . . . . ?
C16 Ru1 P1 C1 149.9(3) . . . . ?
C15 Ru1 P1 C1 -177.6(5) . . . . ?
C13 Ru1 P1 C1 -147.7(3) . . . . ?
C14 Ru1 P1 C1 -129.8(3) . . . . ?
P2 Ru1 P1 C1 50.2(3) . . . . ?
Cl1 Ru1 P1 C1 -36.4(3) . . . . ?
C17 Ru1 P1 C2 -69.5(3) . . . . ?
C16 Ru1 P1 C2 -94.3(3) . . . . ?
C15 Ru1 P1 C2 -61.8(5) . . . . ?
C13 Ru1 P1 C2 -31.9(3) . . . . ?
C14 Ru1 P1 C2 -14.0(3) . . . . ?
P2 Ru1 P1 C2 165.9(2) . . . . ?
Cl1 Ru1 P1 C2 79.4(2) . . . . ?
C17 Ru1 P1 C3 45.9(3) . . . . ?
C16 Ru1 P1 C3 21.0(3) . . . . ?
C15 Ru1 P1 C3 53.5(5) . . . . ?
C13 Ru1 P1 C3 83.5(3) . . . . ?
C14 Ru1 P1 C3 101.4(3) . . . . ?
P2 Ru1 P1 C3 -78.7(3) . . . . ?
Cl1 Ru1 P1 C3 -165.3(3) . . . . ?
C17 Ru1 P2 C8 92.5(3) . . . . ?
C16 Ru1 P2 C8 67.9(3) . . . . ?
C15 Ru1 P2 C8 30.2(3) . . . . ?
C13 Ru1 P2 C8 59.4(5) . . . . ?
C14 Ru1 P2 C8 12.5(3) . . . . ?
P1 Ru1 P2 C8 -167.4(2) . . . . ?
Cl1 Ru1 P2 C8 -81.4(2) . . . . ?
C17 Ru1 P2 C9 -21.9(3) . . . . ?
C16 Ru1 P2 C9 -46.5(3) . . . . ?
C15 Ru1 P2 C9 -84.1(3) . . . . ?
C13 Ru1 P2 C9 -54.9(5) . . . . ?
C14 Ru1 P2 C9 -101.8(3) . . . . ?
P1 Ru1 P2 C9 78.2(2) . . . . ?
Cl1 Ru1 P2 C9 164.3(2) . . . . ?
C17 Ru1 P2 C7 -151.4(3) . . . . ?
C16 Ru1 P2 C7 -176.0(3) . . . . ?
C15 Ru1 P2 C7 146.3(3) . . . . ?
C13 Ru1 P2 C7 175.5(5) . . . . ?
C14 Ru1 P2 C7 128.6(3) . . . . ?
P1 Ru1 P2 C7 -51.3(3) . . . . ?
Cl1 Ru1 P2 C7 34.7(3) . . . . ?
C4 N1 C1 P1 -62.9(6) . . . . ?
C5 N1 C1 P1 60.8(6) . . . . ?
C2 P1 C1 N1 48.5(5) . . . . ?
C3 P1 C1 N1 -49.4(5) . . . . ?
Ru1 P1 C1 N1 171.1(3) . . . . ?
C4 N2 C2 P1 58.3(5) . . . . ?
C6 N2 C2 P1 -61.4(5) . . . . ?
C1 P1 C2 N2 -47.4(4) . . . . ?
C3 P1 C2 N2 51.9(4) . . . . ?
Ru1 P1 C2 N2 -176.8(3) . . . . ?
C6 N3 C3 P1 64.0(6) . . . . ?
C5 N3 C3 P1 -61.5(7) . . . . ?
C1 P1 C3 N3 48.8(5) . . . . ?
C2 P1 C3 N3 -50.5(5) . . . . ?
Ru1 P1 C3 N3 -173.1(3) . . . . ?
C5 N1 C4 N2 -55.6(6) . . . . ?
C1 N1 C4 N2 69.0(6) . . . . ?
C2 N2 C4 N1 -66.3(6) . . . . ?
C6 N2 C4 N1 54.9(6) . . . . ?
C6 N3 C5 N1 -59.2(6) . . . . ?
C3 N3 C5 N1 68.8(7) . . . . ?
C4 N1 C5 N3 57.3(6) . . . . ?
C1 N1 C5 N3 -67.7(6) . . . . ?
C5 N3 C6 N2 58.9(7) . . . . ?
C3 N3 C6 N2 -68.0(6) . . . . ?
C2 N2 C6 N3 65.2(6) . . . . ?
C4 N2 C6 N3 -56.6(6) . . . . ?
C10 N4 C7 P2 62.5(6) . . . . ?
C11 N4 C7 P2 -60.8(6) . . . . ?
C8 P2 C7 N4 -49.0(5) . . . . ?
C9 P2 C7 N4 49.6(5) . . . . ?
Ru1 P2 C7 N4 -171.1(3) . . . . ?
C12 N5 C8 P2 60.9(5) . . . . ?
C10 N5 C8 P2 -61.0(5) . . . . ?
C9 P2 C8 N5 -49.9(4) . . . . ?
C7 P2 C8 N5 49.5(4) . . . . ?
Ru1 P2 C8 N5 -179.7(3) . . . . ?
C12 N6 C9 P2 -64.0(6) . . . . ?
C11 N6 C9 P2 59.1(7) . . . . ?
C8 P2 C9 N6 50.7(4) . . . . ?
C7 P2 C9 N6 -48.8(5) . . . . ?
Ru1 P2 C9 N6 171.7(3) . . . . ?
C11 N4 C10 N5 55.9(6) . . . . ?
C7 N4 C10 N5 -68.6(6) . . . . ?
C8 N5 C10 N4 67.5(6) . . . . ?
C12 N5 C10 N4 -56.6(6) . . . . ?
C10 N4 C11 N6 -57.9(6) . . . . ?
C7 N4 C11 N6 67.7(6) . . . . ?
C12 N6 C11 N4 58.8(6) . . . . ?
C9 N6 C11 N4 -66.6(7) . . . . ?
C11 N6 C12 N5 -57.4(7) . . . . ?
C9 N6 C12 N5 67.2(6) . . . . ?
C8 N5 C12 N6 -66.0(6) . . . . ?
C10 N5 C12 N6 57.3(6) . . . . ?
C17 Ru1 C13 C14 -118.0(5) . . . . ?
C16 Ru1 C13 C14 -79.4(4) . . . . ?
C15 Ru1 C13 C14 -36.4(4) . . . . ?
P1 Ru1 C13 C14 156.9(3) . . . . ?
P2 Ru1 C13 C14 -69.8(6) . . . . ?
Cl1 Ru1 C13 C14 67.4(4) . . . . ?
C16 Ru1 C13 C17 38.6(3) . . . . ?
C15 Ru1 C13 C17 81.6(4) . . . . ?
C14 Ru1 C13 C17 118.0(5) . . . . ?
P1 Ru1 C13 C17 -85.1(4) . . . . ?
P2 Ru1 C13 C17 48.2(6) . . . . ?
Cl1 Ru1 C13 C17 -174.6(3) . . . . ?
C17 C13 C14 C15 1.9(6) . . . . ?
Ru1 C13 C14 C15 61.6(4) . . . . ?
C17 C13 C14 Ru1 -59.7(4) . . . . ?
C17 Ru1 C14 C13 37.6(4) . . . . ?
C16 Ru1 C14 C13 80.9(4) . . . . ?
C15 Ru1 C14 C13 118.8(5) . . . . ?
P1 Ru1 C14 C13 -30.9(4) . . . . ?
P2 Ru1 C14 C13 149.2(3) . . . . ?
Cl1 Ru1 C14 C13 -120.4(4) . . . . ?
C17 Ru1 C14 C15 -81.2(4) . . . . ?
C16 Ru1 C14 C15 -37.9(4) . . . . ?
C13 Ru1 C14 C15 -118.8(5) . . . . ?
P1 Ru1 C14 C15 -149.7(3) . . . . ?
P2 Ru1 C14 C15 30.4(4) . . . . ?
Cl1 Ru1 C14 C15 120.7(4) . . . . ?
C13 C14 C15 C16 -1.1(6) . . . . ?
Ru1 C14 C15 C16 60.6(4) . . . . ?
C13 C14 C15 Ru1 -61.7(4) . . . . ?
C17 Ru1 C15 C14 79.0(4) . . . . ?
C16 Ru1 C15 C14 117.4(5) . . . . ?
C13 Ru1 C15 C14 36.2(4) . . . . ?
P1 Ru1 C15 C14 70.4(6) . . . . ?
P2 Ru1 C15 C14 -157.1(3) . . . . ?
Cl1 Ru1 C15 C14 -67.2(4) . . . . ?
C17 Ru1 C15 C16 -38.4(3) . . . . ?
C13 Ru1 C15 C16 -81.2(4) . . . . ?
C14 Ru1 C15 C16 -117.4(5) . . . . ?
P1 Ru1 C15 C16 -47.0(6) . . . . ?
P2 Ru1 C15 C16 85.5(4) . . . . ?
Cl1 Ru1 C15 C16 175.4(3) . . . . ?
C14 C15 C16 C17 -0.1(7) . . . . ?
Ru1 C15 C16 C17 62.3(4) . . . . ?
C14 C15 C16 Ru1 -62.4(4) . . . . ?
C15 Ru1 C16 C17 -116.2(5) . . . . ?
C13 Ru1 C16 C17 -38.3(4) . . . . ?
C14 Ru1 C16 C17 -79.5(4) . . . . ?
P1 Ru1 C16 C17 42.9(4) . . . . ?
P2 Ru1 C16 C17 145.7(3) . . . . ?
Cl1 Ru1 C16 C17 -124.7(4) . . . . ?
C17 Ru1 C16 C15 116.2(5) . . . . ?
C13 Ru1 C16 C15 77.9(4) . . . . ?
C14 Ru1 C16 C15 36.7(4) . . . . ?
P1 Ru1 C16 C15 159.1(3) . . . . ?
P2 Ru1 C16 C15 -98.1(3) . . . . ?
Cl1 Ru1 C16 C15 -8.5(6) . . . . ?
C15 C16 C17 C13 1.2(7) . . . . ?
Ru1 C16 C17 C13 65.2(4) . . . . ?
C15 C16 C17 Ru1 -64.0(4) . . . . ?
C14 C13 C17 C16 -1.9(7) . . . . ?
Ru1 C13 C17 C16 -63.9(4) . . . . ?
C14 C13 C17 Ru1 62.0(4) . . . . ?
C15 Ru1 C17 C16 38.1(4) . . . . ?
C13 Ru1 C17 C16 115.8(5) . . . . ?
C14 Ru1 C17 C16 79.5(4) . . . . ?
P1 Ru1 C17 C16 -145.4(3) . . . . ?
P2 Ru1 C17 C16 -42.4(4) . . . . ?
Cl1 Ru1 C17 C16 125.6(4) . . . . ?
C16 Ru1 C17 C13 -115.8(5) . . . . ?
C15 Ru1 C17 C13 -77.7(4) . . . . ?
C14 Ru1 C17 C13 -36.3(3) . . . . ?
P1 Ru1 C17 C13 98.8(3) . . . . ?
P2 Ru1 C17 C13 -158.3(3) . . . . ?
Cl1 Ru1 C17 C13 9.8(6) . . . . ?
